data_7025407
loop_
_publ_author_name
'Li, Xiao-Yan'
'Liu, Long-Qing'
'Ma, Ming-Liang'
'Zhao, Xiao-Li'
'Wen, Ke'

_publ_section_title
;
 Coordination-driven self-assembly of discrete and polymeric copper(ii)
 and dicopper(ii) supramolecular structures based on
 oxacalix[2]benzene[2]pyrazines.
;
_journal_issue 37
_journal_name_full 'Dalton transactions (Cambridge, England : 2003)'
_journal_page_first 8646
_journal_page_last 8651
_journal_paper_doi 10.1039/c000180e
_journal_volume 39
_journal_year 2010
_chemical_formula_sum 'C30 H27 Cu2 N5 O12'
_chemical_formula_weight 776.65
_chemical_name_systematic
;
?
;
_space_group_IT_number 19
_symmetry_cell_setting orthorhombic
_symmetry_space_group_name_Hall 'P 2ac 2ab'
_symmetry_space_group_name_H-M 'P 21 21 21'
_atom_sites_solution_hydrogens geom
_atom_sites_solution_primary direct
_atom_sites_solution_secondary difmap
_audit_creation_method SHELXL-97
_cell_angle_alpha 90.00
_cell_angle_beta 90.00
_cell_angle_gamma 90.00
_cell_formula_units_Z 4
_cell_length_a 8.2875(6)
_cell_length_b 13.1823(9)
_cell_length_c 31.559(2)
_cell_measurement_temperature 173(2)
_cell_volume 3447.8(4)
_computing_structure_refinement 'SHELXL-97 (Sheldrick, 1997)'
_computing_structure_solution 'SHELXS-97 (Sheldrick, 1990)'
_diffrn_ambient_temperature 173(2)
_diffrn_measured_fraction_theta_full 0.997
_diffrn_measured_fraction_theta_max 0.997
_diffrn_radiation_monochromator graphite
_diffrn_radiation_source 'fine-focus sealed tube'
_diffrn_radiation_type MoK\a
_diffrn_radiation_wavelength 0.71073
_diffrn_reflns_av_R_equivalents 0.0657
_diffrn_reflns_av_sigmaI/netI 0.0430
_diffrn_reflns_limit_h_max 9
_diffrn_reflns_limit_h_min -9
_diffrn_reflns_limit_k_max 15
_diffrn_reflns_limit_k_min -15
_diffrn_reflns_limit_l_max 33
_diffrn_reflns_limit_l_min -37
_diffrn_reflns_number 38874
_diffrn_reflns_theta_full 25.01
_diffrn_reflns_theta_max 25.01
_diffrn_reflns_theta_min 2.01
_exptl_absorpt_coefficient_mu 1.301
_exptl_absorpt_correction_T_max 0.7683
_exptl_absorpt_correction_T_min 0.5285
_exptl_absorpt_correction_type multi-scan
_exptl_crystal_colour blue
_exptl_crystal_density_diffrn 1.496
_exptl_crystal_density_method 'not measured'
_exptl_crystal_description block
_exptl_crystal_F_000 1584
_exptl_crystal_size_max 0.56
_exptl_crystal_size_mid 0.44
_exptl_crystal_size_min 0.21
_refine_diff_density_max 1.440
_refine_diff_density_min -0.496
_refine_diff_density_rms 0.101
_refine_ls_abs_structure_details 'Flack H D (1983), Acta Cryst. A39, 876-881'
_refine_ls_abs_structure_Flack 0.011(17)
_refine_ls_extinction_method none
_refine_ls_goodness_of_fit_ref 1.119
_refine_ls_hydrogen_treatment constr
_refine_ls_matrix_type full
_refine_ls_number_parameters 443
_refine_ls_number_reflns 6063
_refine_ls_number_restraints 1
_refine_ls_restrained_S_all 1.120
_refine_ls_R_factor_all 0.0582
_refine_ls_R_factor_gt 0.0445
_refine_ls_shift/su_max 0.000
_refine_ls_shift/su_mean 0.000
_refine_ls_structure_factor_coef Fsqd
_refine_ls_weighting_details 'calc w=1/[\s^2^(Fo^2^)+(0.0641P)^2^+4.1717P] where P=(Fo^2^+2Fc^2^)/3'
_refine_ls_weighting_scheme calc
_refine_ls_wR_factor_gt 0.1153
_refine_ls_wR_factor_ref 0.1260
_reflns_number_gt 5245
_reflns_number_total 6063
_reflns_threshold_expression >2sigma(I)
_cod_data_source_file c000180e.txt
_cod_data_source_block 6
_cod_depositor_comments
;
The following automatic conversions were performed:

'_symmetry_cell_setting' value 'Orthorhombic' changed to
'orthorhombic' according to
/home/saulius/struct/CIF-dictionaries/cif_core.dic dictionary named
'cif_core.dic' version 2.4.2 from 2011-04-26.

Automatic conversion script
Id: cif_fix_values 1891 2012-01-12 08:04:46Z andrius 
;
_cod_original_sg_symbol_H-M P2(1)2(1)2(1)
_cod_database_code 7025407

loop_
_symmetry_equiv_pos_as_xyz
'x, y, z'
'-x+1/2, -y, z+1/2'
'-x, y+1/2, -z+1/2'
'x+1/2, -y+1/2, -z'

loop_
_atom_site_label
_atom_site_type_symbol
_atom_site_fract_x
_atom_site_fract_y
_atom_site_fract_z
_atom_site_U_iso_or_equiv
_atom_site_adp_type
_atom_site_occupancy
_atom_site_symmetry_multiplicity
_atom_site_calc_flag
_atom_site_refinement_flags
Cu1 Cu 0.52716(7) 0.52586(5) -0.156690(17) 0.02863(16) Uani 1 1 d .
Cu2 Cu 0.62690(7) 0.47797(5) -0.232935(17) 0.02787(16) Uani 1 1 d .
N1 N 0.4670(5) 0.5633(3) -0.09050(12) 0.0270(9) Uani 1 1 d .
N2 N 0.4132(5) 0.6117(3) -0.00625(12) 0.0257(9) Uani 1 1 d .
N3 N 0.5901(5) 0.5967(3) 0.13270(12) 0.0273(9) Uani 1 1 d .
N4 N 0.7736(5) 0.5523(3) 0.20376(13) 0.0283(10) Uani 1 1 d .
N5 N 0.7169(9) 0.4287(9) 0.0056(5) 0.163(6) Uani 1 1 d .
O1 O 0.8219(5) 0.4216(3) -0.20797(12) 0.0447(10) Uani 1 1 d .
O2 O 0.7401(5) 0.4595(3) -0.14242(11) 0.0390(9) Uani 1 1 d .
O3 O 0.7268(4) 0.6163(3) -0.22889(11) 0.0345(9) Uani 1 1 d .
O4 O 0.6326(5) 0.6556(3) -0.16541(10) 0.0365(9) Uani 1 1 d .
O5 O 0.5165(5) 0.3494(3) -0.21929(11) 0.0392(9) Uani 1 1 d .
O6 O 0.4306(5) 0.3904(3) -0.15412(12) 0.0379(9) Uani 1 1 d .
O7 O 0.4267(4) 0.5366(3) -0.25336(11) 0.0371(9) Uani 1 1 d .
O8 O 0.3387(5) 0.5770(3) -0.18876(12) 0.0435(10) Uani 1 1 d .
O9 O 0.5458(5) 0.7629(3) -0.01846(10) 0.0329(9) Uani 1 1 d .
O10 O 0.2732(6) 0.4595(3) 0.00041(11) 0.0491(11) Uani 1 1 d .
O11 O 0.7486(5) 0.7393(3) 0.12337(12) 0.0393(10) Uani 1 1 d .
O12 O 0.4468(5) 0.4480(3) 0.14570(12) 0.0462(11) Uani 1 1 d .
C1 C 0.8392(7) 0.4223(5) -0.16841(19) 0.0388(14) Uani 1 1 d .
C2 C 0.9907(8) 0.3746(6) -0.1510(2) 0.063(2) Uani 1 1 d .
H2A H 0.9902 0.3793 -0.1200 0.094 Uiso 1 1 calc R
H2B H 1.0852 0.4103 -0.1622 0.094 Uiso 1 1 calc R
H2C H 0.9952 0.3031 -0.1595 0.094 Uiso 1 1 calc R
C3 C 0.7111(6) 0.6754(4) -0.19852(16) 0.0282(11) Uani 1 1 d .
C4 C 0.7864(7) 0.7784(4) -0.20209(18) 0.0394(13) Uani 1 1 d .
H4A H 0.8425 0.7841 -0.2293 0.059 Uiso 1 1 calc R
H4B H 0.8636 0.7881 -0.1789 0.059 Uiso 1 1 calc R
H4C H 0.7021 0.8304 -0.2004 0.059 Uiso 1 1 calc R
C5 C 0.4487(7) 0.3292(4) -0.18422(17) 0.0336(12) Uani 1 1 d .
C6 C 0.3882(9) 0.2245(5) -0.1780(2) 0.0494(16) Uani 1 1 d .
H6A H 0.3390 0.2187 -0.1499 0.074 Uiso 1 1 calc R
H6B H 0.4781 0.1765 -0.1803 0.074 Uiso 1 1 calc R
H6C H 0.3074 0.2089 -0.1997 0.074 Uiso 1 1 calc R
C7 C 0.3261(7) 0.5757(4) -0.22842(17) 0.0355(13) Uani 1 1 d .
C8 C 0.1809(8) 0.6250(6) -0.2474(2) 0.059(2) Uani 1 1 d .
H8A H 0.1852 0.6186 -0.2783 0.088 Uiso 1 1 calc R
H8B H 0.1792 0.6970 -0.2397 0.088 Uiso 1 1 calc R
H8C H 0.0832 0.5919 -0.2368 0.088 Uiso 1 1 calc R
C9 C 0.3822(7) 0.5021(4) -0.06566(15) 0.0325(13) Uani 1 1 d .
H9A H 0.3375 0.4413 -0.0768 0.039 Uiso 1 1 calc R
C10 C 0.3591(6) 0.5271(4) -0.02333(14) 0.0295(10) Uani 1 1 d .
C11 C 0.4933(6) 0.6724(4) -0.03178(14) 0.0234(10) Uani 1 1 d .
C12 C 0.5235(6) 0.6491(4) -0.07470(14) 0.0258(10) Uani 1 1 d .
H12A H 0.5835 0.6945 -0.0920 0.031 Uiso 1 1 calc R
C13 C 0.5650(6) 0.5147(4) 0.15581(15) 0.0271(10) Uani 1 1 d .
C14 C 0.6552(6) 0.4902(4) 0.19127(15) 0.0310(12) Uani 1 1 d .
H14A H 0.6332 0.4298 0.2066 0.037 Uiso 1 1 calc R
C15 C 0.8040(6) 0.6345(4) 0.18105(16) 0.0295(12) Uani 1 1 d .
H15A H 0.8887 0.6791 0.1891 0.035 Uiso 1 1 calc R
C16 C 0.7111(6) 0.6551(4) 0.14546(15) 0.0275(11) Uani 1 1 d .
C17 C 0.5368(6) 0.7867(4) 0.02459(14) 0.0237(10) Uani 1 1 d .
C18 C 0.4312(6) 0.8630(4) 0.03648(16) 0.0296(11) Uani 1 1 d .
H18A H 0.3598 0.8922 0.0163 0.036 Uiso 1 1 calc R
C19 C 0.4309(7) 0.8960(4) 0.07800(17) 0.0354(13) Uani 1 1 d .
H19A H 0.3591 0.9485 0.0864 0.042 Uiso 1 1 calc R
C20 C 0.5336(7) 0.8537(4) 0.10720(16) 0.0348(12) Uani 1 1 d .
H20A H 0.5349 0.8769 0.1357 0.042 Uiso 1 1 calc R
C21 C 0.6351(6) 0.7765(4) 0.09420(15) 0.0288(11) Uani 1 1 d .
C22 C 0.6368(7) 0.7407(4) 0.05340(15) 0.0283(11) Uani 1 1 d .
H22A H 0.7048 0.6859 0.0454 0.034 Uiso 1 1 calc R
C23 C 0.2466(7) 0.4795(5) 0.04353(15) 0.0349(12) Uani 1 1 d .
C24 C 0.0929(7) 0.4965(4) 0.05621(19) 0.0438(16) Uani 1 1 d .
H24A H 0.0095 0.5039 0.0358 0.053 Uiso 1 1 calc R
C25 C 0.0580(8) 0.5030(5) 0.09867(19) 0.0493(17) Uani 1 1 d .
H25A H -0.0495 0.5162 0.1076 0.059 Uiso 1 1 calc R
C26 C 0.1779(7) 0.4906(5) 0.12818(17) 0.0381(14) Uani 1 1 d .
H26A H 0.1544 0.4946 0.1576 0.046 Uiso 1 1 calc R
C27 C 0.3308(6) 0.4724(4) 0.11465(15) 0.0317(11) Uani 1 1 d .
C28 C 0.3714(6) 0.4671(4) 0.07230(15) 0.0345(12) Uani 1 1 d .
H28A H 0.4793 0.4555 0.0633 0.041 Uiso 1 1 calc R
C29 C 0.651(2) 0.3391(18) -0.0206(4) 0.224(12) Uani 1 1 d D
C30 C 0.612(2) 0.2837(9) -0.0603(4) 0.166(7) Uani 1 1 d D
H30A H 0.6650 0.3170 -0.0843 0.249 Uiso 1 1 calc R
H30B H 0.4947 0.2842 -0.0648 0.249 Uiso 1 1 calc R
H30C H 0.6496 0.2135 -0.0581 0.249 Uiso 1 1 calc R

loop_
_atom_site_aniso_label
_atom_site_aniso_U_11
_atom_site_aniso_U_22
_atom_site_aniso_U_33
_atom_site_aniso_U_23
_atom_site_aniso_U_13
_atom_site_aniso_U_12
Cu1 0.0303(3) 0.0382(3) 0.0173(3) -0.0069(3) 0.0001(2) -0.0017(3)
Cu2 0.0263(3) 0.0376(3) 0.0198(3) -0.0061(3) 0.0033(2) 0.0006(3)
N1 0.035(2) 0.032(2) 0.0136(19) -0.0029(17) -0.0042(18) 0.0033(19)
N2 0.032(2) 0.031(2) 0.014(2) 0.0007(17) 0.0001(17) 0.0005(18)
N3 0.031(2) 0.034(2) 0.017(2) 0.0010(17) -0.0044(17) -0.0051(18)
N4 0.026(2) 0.037(3) 0.021(2) 0.0012(18) -0.0004(17) 0.0027(18)
N5 0.032(4) 0.171(10) 0.285(16) 0.147(11) 0.026(7) -0.008(5)
O1 0.040(2) 0.063(3) 0.032(2) -0.0021(19) -0.0008(17) 0.015(2)
O2 0.036(2) 0.048(2) 0.032(2) -0.0062(18) -0.0141(17) 0.0049(19)
O3 0.038(2) 0.037(2) 0.029(2) -0.0113(17) 0.0103(17) -0.0052(17)
O4 0.049(2) 0.040(2) 0.0212(18) -0.0062(15) 0.0095(18) -0.0054(19)
O5 0.051(2) 0.041(2) 0.0264(19) -0.0075(16) 0.0091(18) -0.0079(19)
O6 0.044(2) 0.040(2) 0.030(2) -0.0073(18) 0.0046(18) -0.0124(18)
O7 0.0284(18) 0.060(3) 0.0224(17) -0.0045(18) 0.0004(15) 0.0046(19)
O8 0.036(2) 0.067(3) 0.027(2) -0.0118(19) -0.0024(17) 0.0112(19)
O9 0.056(2) 0.0297(19) 0.0131(16) -0.0009(14) 0.0067(16) -0.0067(17)
O10 0.074(3) 0.055(3) 0.0185(17) -0.0023(18) -0.0002(19) -0.034(2)
O11 0.039(2) 0.046(2) 0.033(2) 0.0194(17) -0.0165(17) -0.0189(18)
O12 0.056(3) 0.051(2) 0.032(2) 0.0201(17) -0.0256(19) -0.025(2)
C1 0.030(3) 0.043(3) 0.044(4) -0.003(3) -0.008(3) 0.005(3)
C2 0.056(4) 0.064(4) 0.069(5) -0.007(4) -0.024(4) 0.024(4)
C3 0.022(2) 0.035(3) 0.028(3) -0.004(2) -0.005(2) 0.003(2)
C4 0.040(3) 0.040(3) 0.038(3) -0.007(3) 0.000(3) -0.003(3)
C5 0.033(3) 0.035(3) 0.032(3) -0.003(2) -0.005(2) -0.005(2)
C6 0.064(4) 0.044(4) 0.040(3) -0.003(3) 0.010(3) -0.008(3)
C7 0.034(3) 0.045(3) 0.028(3) -0.009(2) -0.002(2) -0.001(2)
C8 0.040(4) 0.096(6) 0.040(4) -0.018(4) -0.015(3) 0.021(4)
C9 0.043(3) 0.035(3) 0.020(2) -0.002(2) -0.007(2) -0.008(2)
C10 0.034(3) 0.035(3) 0.020(2) 0.000(2) -0.004(2) 0.000(3)
C11 0.029(3) 0.027(2) 0.014(2) -0.0020(19) -0.0016(19) 0.005(2)
C12 0.025(2) 0.034(3) 0.018(2) 0.001(2) 0.002(2) 0.002(2)
C13 0.026(2) 0.031(3) 0.024(2) 0.004(2) -0.0020(19) -0.004(2)
C14 0.031(3) 0.037(3) 0.024(2) 0.004(2) -0.006(2) -0.002(2)
C15 0.026(3) 0.037(3) 0.025(3) 0.005(2) -0.008(2) -0.005(2)
C16 0.026(3) 0.037(3) 0.019(2) 0.000(2) -0.001(2) -0.006(2)
C17 0.036(3) 0.021(2) 0.014(2) -0.0013(19) 0.003(2) -0.006(2)
C18 0.031(3) 0.034(3) 0.024(3) 0.001(2) -0.004(2) 0.002(2)
C19 0.039(3) 0.039(3) 0.029(3) -0.012(2) 0.006(2) 0.005(2)
C20 0.045(3) 0.044(3) 0.015(2) -0.003(2) 0.001(2) -0.008(3)
C21 0.031(3) 0.035(3) 0.021(2) 0.005(2) -0.006(2) -0.011(2)
C22 0.029(3) 0.031(3) 0.026(3) 0.001(2) 0.004(2) -0.002(2)
C23 0.050(3) 0.037(3) 0.018(2) 0.004(2) -0.006(2) -0.018(3)
C24 0.042(3) 0.049(4) 0.041(3) 0.008(3) -0.015(3) -0.001(3)
C25 0.041(3) 0.065(5) 0.042(3) -0.007(3) 0.004(3) 0.009(3)
C26 0.047(3) 0.044(4) 0.023(3) -0.004(2) 0.006(2) -0.007(3)
C27 0.043(3) 0.027(3) 0.025(3) 0.005(2) -0.014(2) -0.011(3)
C28 0.032(3) 0.042(3) 0.030(3) -0.001(2) -0.004(2) -0.012(3)
C29 0.178(14) 0.41(3) 0.082(8) -0.073(13) -0.060(9) 0.227(18)
C30 0.231(17) 0.088(8) 0.179(14) 0.024(9) -0.023(14) 0.080(11)

loop_
_atom_type_symbol
_atom_type_description
_atom_type_scat_dispersion_real
_atom_type_scat_dispersion_imag
_atom_type_scat_source
C C 0.0033 0.0016 'International Tables Vol C Tables 4.2.6.8 and 6.1.1.4'
H H 0.0000 0.0000 'International Tables Vol C Tables 4.2.6.8 and 6.1.1.4'
N N 0.0061 0.0033 'International Tables Vol C Tables 4.2.6.8 and 6.1.1.4'
O O 0.0106 0.0060 'International Tables Vol C Tables 4.2.6.8 and 6.1.1.4'
Cu Cu 0.3201 1.2651 'International Tables Vol C Tables 4.2.6.8 and 6.1.1.4'

loop_
_geom_angle_atom_site_label_1
_geom_angle_atom_site_label_2
_geom_angle_atom_site_label_3
_geom_angle
_geom_angle_site_symmetry_1
_geom_angle_site_symmetry_3
O4 Cu1 O6 173.53(15) . .
O4 Cu1 O8 88.99(18) . .
O6 Cu1 O8 90.56(18) . .
O4 Cu1 O2 91.14(17) . .
O6 Cu1 O2 87.29(17) . .
O8 Cu1 O2 161.91(15) . .
O4 Cu1 N1 92.22(15) . .
O6 Cu1 N1 94.17(15) . .
O8 Cu1 N1 103.28(16) . .
O2 Cu1 N1 94.79(16) . .
O4 Cu1 Cu2 86.57(10) . .
O6 Cu1 Cu2 86.97(11) . .
O8 Cu1 Cu2 82.04(11) . .
O2 Cu1 Cu2 79.91(11) . .
N1 Cu1 Cu2 174.53(12) . .
O7 Cu2 O1 175.51(16) . .
O7 Cu2 O5 91.04(17) . .
O1 Cu2 O5 88.21(19) . .
O7 Cu2 O3 90.68(17) . .
O1 Cu2 O3 88.78(18) . .
O5 Cu2 O3 163.29(14) . .
O7 Cu2 N4 95.24(15) . 2_664
O1 Cu2 N4 89.25(16) . 2_664
O5 Cu2 N4 102.50(15) . 2_664
O3 Cu2 N4 93.90(15) . 2_664
O7 Cu2 Cu1 86.52(10) . .
O1 Cu2 Cu1 88.98(12) . .
O5 Cu2 Cu1 81.97(10) . .
O3 Cu2 Cu1 81.54(10) . .
N4 Cu2 Cu1 175.14(12) 2_664 .
C12 N1 C9 119.0(4) . .
C12 N1 Cu1 118.0(3) . .
C9 N1 Cu1 122.9(3) . .
C11 N2 C10 115.9(4) . .
C13 N3 C16 115.2(4) . .
C15 N4 C14 118.8(4) . .
C15 N4 Cu2 124.7(3) . 2_665
C14 N4 Cu2 115.6(3) . 2_665
C1 O1 Cu2 119.6(4) . .
C1 O2 Cu1 126.3(3) . .
C3 O3 Cu2 125.2(3) . .
C3 O4 Cu1 122.2(3) . .
C5 O5 Cu2 125.2(3) . .
C5 O6 Cu1 120.4(3) . .
C7 O7 Cu2 121.5(3) . .
C7 O8 Cu1 124.8(4) . .
C11 O9 C17 119.2(4) . .
C10 O10 C23 119.5(4) . .
C16 O11 C21 118.2(4) . .
C13 O12 C27 120.6(4) . .
O1 C1 O2 125.1(5) . .
O1 C1 C2 117.0(6) . .
O2 C1 C2 117.9(5) . .
C1 C2 H2A 109.5 . .
C1 C2 H2B 109.5 . .
H2A C2 H2B 109.5 . .
C1 C2 H2C 109.5 . .
H2A C2 H2C 109.5 . .
H2B C2 H2C 109.5 . .
O3 C3 O4 124.4(5) . .
O3 C3 C4 117.8(5) . .
O4 C3 C4 117.7(5) . .
C3 C4 H4A 109.5 . .
C3 C4 H4B 109.5 . .
H4A C4 H4B 109.5 . .
C3 C4 H4C 109.5 . .
H4A C4 H4C 109.5 . .
H4B C4 H4C 109.5 . .
O6 C5 O5 125.3(5) . .
O6 C5 C6 117.3(5) . .
O5 C5 C6 117.5(5) . .
C5 C6 H6A 109.5 . .
C5 C6 H6B 109.5 . .
H6A C6 H6B 109.5 . .
C5 C6 H6C 109.5 . .
H6A C6 H6C 109.5 . .
H6B C6 H6C 109.5 . .
O8 C7 O7 125.0(5) . .
O8 C7 C8 117.5(5) . .
O7 C7 C8 117.5(5) . .
C7 C8 H8A 109.5 . .
C7 C8 H8B 109.5 . .
H8A C8 H8B 109.5 . .
C7 C8 H8C 109.5 . .
H8A C8 H8C 109.5 . .
H8B C8 H8C 109.5 . .
N1 C9 C10 119.8(5) . .
N1 C9 H9A 120.1 . .
C10 C9 H9A 120.1 . .
N2 C10 O10 120.4(4) . .
N2 C10 C9 123.2(5) . .
O10 C10 C9 116.4(5) . .
N2 C11 O9 121.0(4) . .
N2 C11 C12 123.0(4) . .
O9 C11 C12 116.0(4) . .
N1 C12 C11 119.0(5) . .
N1 C12 H12A 120.5 . .
C11 C12 H12A 120.5 . .
N3 C13 O12 121.0(4) . .
N3 C13 C14 123.5(5) . .
O12 C13 C14 115.5(4) . .
N4 C14 C13 119.5(5) . .
N4 C14 H14A 120.3 . .
C13 C14 H14A 120.3 . .
N4 C15 C16 119.5(5) . .
N4 C15 H15A 120.2 . .
C16 C15 H15A 120.2 . .
N3 C16 O11 119.7(4) . .
N3 C16 C15 123.4(5) . .
O11 C16 C15 116.9(4) . .
C22 C17 C18 121.6(4) . .
C22 C17 O9 120.9(5) . .
C18 C17 O9 117.4(4) . .
C19 C18 C17 119.2(5) . .
C19 C18 H18A 120.4 . .
C17 C18 H18A 120.4 . .
C20 C19 C18 120.5(5) . .
C20 C19 H19A 119.8 . .
C18 C19 H19A 119.8 . .
C19 C20 C21 118.5(5) . .
C19 C20 H20A 120.7 . .
C21 C20 H20A 120.7 . .
C22 C21 C20 122.6(5) . .
C22 C21 O11 119.2(5) . .
C20 C21 O11 118.0(4) . .
C21 C22 C17 117.6(5) . .
C21 C22 H22A 121.2 . .
C17 C22 H22A 121.2 . .
C24 C23 C28 121.9(5) . .
C24 C23 O10 117.7(5) . .
C28 C23 O10 119.7(5) . .
C23 C24 C25 119.8(5) . .
C23 C24 H24A 120.1 . .
C25 C24 H24A 120.1 . .
C26 C25 C24 120.1(6) . .
C26 C25 H25A 119.9 . .
C24 C25 H25A 119.9 . .
C27 C26 C25 118.9(5) . .
C27 C26 H26A 120.5 . .
C25 C26 H26A 120.5 . .
C26 C27 C28 122.8(5) . .
C26 C27 O12 117.2(5) . .
C28 C27 O12 119.7(5) . .
C27 C28 C23 116.5(5) . .
C27 C28 H28A 121.8 . .
C23 C28 H28A 121.8 . .
C30 C29 N5 155(2) . .
C29 C30 H30A 109.5 . .
C29 C30 H30B 109.5 . .
H30A C30 H30B 109.5 . .
C29 C30 H30C 109.5 . .
H30A C30 H30C 109.5 . .
H30B C30 H30C 109.5 . .

loop_
_geom_bond_atom_site_label_1
_geom_bond_atom_site_label_2
_geom_bond_distance
_geom_bond_site_symmetry_2
Cu1 O4 1.940(4) .
Cu1 O6 1.958(4) .
Cu1 O8 1.979(4) .
Cu1 O2 2.021(4) .
Cu1 N1 2.204(4) .
Cu1 Cu2 2.6214(8) .
Cu2 O7 1.940(4) .
Cu2 O1 1.946(4) .
Cu2 O5 1.974(4) .
Cu2 O3 2.006(4) .
Cu2 N4 2.198(4) 2_664
N1 C12 1.322(6) .
N1 C9 1.327(6) .
N2 C11 1.315(6) .
N2 C10 1.317(7) .
N3 C13 1.321(6) .
N3 C16 1.327(6) .
N4 C15 1.324(6) .
N4 C14 1.337(7) .
N4 Cu2 2.198(4) 2_665
N5 C29 1.54(2) .
O1 C1 1.256(7) .
O2 C1 1.260(7) .
O3 C3 1.242(6) .
O4 C3 1.258(6) .
O5 C5 1.269(7) .
O6 C5 1.255(6) .
O7 C7 1.257(6) .
O8 C7 1.256(7) .
O9 C11 1.338(6) .
O9 C17 1.396(5) .
O10 C10 1.365(6) .
O10 C23 1.403(6) .
O11 C16 1.346(6) .
O11 C21 1.405(6) .
O12 C13 1.355(6) .
O12 C27 1.410(6) .
C1 C2 1.508(8) .
C2 H2A 0.9800 .
C2 H2B 0.9800 .
C2 H2C 0.9800 .
C3 C4 1.499(7) .
C4 H4A 0.9800 .
C4 H4B 0.9800 .
C4 H4C 0.9800 .
C5 C6 1.482(8) .
C6 H6A 0.9800 .
C6 H6B 0.9800 .
C6 H6C 0.9800 .
C7 C8 1.493(8) .
C8 H8A 0.9800 .
C8 H8B 0.9800 .
C8 H8C 0.9800 .
C9 C10 1.389(7) .
C9 H9A 0.9500 .
C11 C12 1.411(6) .
C12 H12A 0.9500 .
C13 C14 1.384(7) .
C14 H14A 0.9500 .
C15 C16 1.388(7) .
C15 H15A 0.9500 .
C17 C22 1.372(7) .
C17 C18 1.384(7) .
C18 C19 1.381(7) .
C18 H18A 0.9500 .
C19 C20 1.373(8) .
C19 H19A 0.9500 .
C20 C21 1.383(8) .
C20 H20A 0.9500 .
C21 C22 1.371(7) .
C22 H22A 0.9500 .
C23 C24 1.354(9) .
C23 C28 1.386(7) .
C24 C25 1.373(9) .
C24 H24A 0.9500 .
C25 C26 1.372(8) .
C25 H25A 0.9500 .
C26 C27 1.358(8) .
C26 H26A 0.9500 .
C27 C28 1.380(7) .
C28 H28A 0.9500 .
C29 C30 1.487(9) .
C30 H30A 0.9800 .
C30 H30B 0.9800 .
C30 H30C 0.9800 .

loop_
_geom_torsion_atom_site_label_1
_geom_torsion_atom_site_label_2
_geom_torsion_atom_site_label_3
_geom_torsion_atom_site_label_4
_geom_torsion
_geom_torsion_site_symmetry_1
_geom_torsion_site_symmetry_4
O4 Cu1 Cu2 O7 -89.03(18) . .
O6 Cu1 Cu2 O7 91.41(18) . .
O8 Cu1 Cu2 O7 0.42(18) . .
O2 Cu1 Cu2 O7 179.20(18) . .
N1 Cu1 Cu2 O7 -166.3(12) . .
O4 Cu1 Cu2 O1 91.09(18) . .
O6 Cu1 Cu2 O1 -88.47(18) . .
O8 Cu1 Cu2 O1 -179.45(19) . .
O2 Cu1 Cu2 O1 -0.68(18) . .
N1 Cu1 Cu2 O1 13.8(12) . .
O4 Cu1 Cu2 O5 179.43(18) . .
O6 Cu1 Cu2 O5 -0.13(17) . .
O8 Cu1 Cu2 O5 -91.12(18) . .
O2 Cu1 Cu2 O5 87.66(17) . .
N1 Cu1 Cu2 O5 102.1(12) . .
O4 Cu1 Cu2 O3 2.17(17) . .
O6 Cu1 Cu2 O3 -177.38(17) . .
O8 Cu1 Cu2 O3 91.63(18) . .
O2 Cu1 Cu2 O3 -89.60(17) . .
N1 Cu1 Cu2 O3 -75.1(12) . .
O4 Cu1 Cu2 N4 22.3(13) . 2_664
O6 Cu1 Cu2 N4 -157.2(13) . 2_664
O8 Cu1 Cu2 N4 111.8(13) . 2_664
O2 Cu1 Cu2 N4 -69.4(13) . 2_664
N1 Cu1 Cu2 N4 -55.0(18) . 2_664
O4 Cu1 N1 C12 -5.4(4) . .
O6 Cu1 N1 C12 173.6(4) . .
O8 Cu1 N1 C12 -94.9(4) . .
O2 Cu1 N1 C12 85.9(4) . .
Cu2 Cu1 N1 C12 71.7(13) . .
O4 Cu1 N1 C9 177.2(4) . .
O6 Cu1 N1 C9 -3.9(4) . .
O8 Cu1 N1 C9 87.7(4) . .
O2 Cu1 N1 C9 -91.5(4) . .
Cu2 Cu1 N1 C9 -105.8(12) . .
O7 Cu2 O1 C1 0(3) . .
O5 Cu2 O1 C1 -80.6(5) . .
O3 Cu2 O1 C1 83.0(5) . .
N4 Cu2 O1 C1 176.9(5) 2_664 .
Cu1 Cu2 O1 C1 1.4(5) . .
O4 Cu1 O2 C1 -86.2(5) . .
O6 Cu1 O2 C1 87.6(5) . .
O8 Cu1 O2 C1 4.1(9) . .
N1 Cu1 O2 C1 -178.5(5) . .
Cu2 Cu1 O2 C1 0.2(5) . .
O7 Cu2 O3 C3 83.7(4) . .
O1 Cu2 O3 C3 -91.8(4) . .
O5 Cu2 O3 C3 -12.2(9) . .
N4 Cu2 O3 C3 179.0(4) 2_664 .
Cu1 Cu2 O3 C3 -2.7(4) . .
O6 Cu1 O4 C3 1.3(18) . .
O8 Cu1 O4 C3 -84.7(4) . .
O2 Cu1 O4 C3 77.2(4) . .
N1 Cu1 O4 C3 172.0(4) . .
Cu2 Cu1 O4 C3 -2.6(4) . .
O7 Cu2 O5 C5 -88.9(5) . .
O1 Cu2 O5 C5 86.7(5) . .
O3 Cu2 O5 C5 6.9(9) . .
N4 Cu2 O5 C5 175.5(4) 2_664 .
Cu1 Cu2 O5 C5 -2.6(4) . .
O4 Cu1 O6 C5 -1.1(18) . .
O8 Cu1 O6 C5 84.8(4) . .
O2 Cu1 O6 C5 -77.3(4) . .
N1 Cu1 O6 C5 -171.9(4) . .
Cu2 Cu1 O6 C5 2.8(4) . .
O1 Cu2 O7 C7 3(3) . .
O5 Cu2 O7 C7 83.1(4) . .
O3 Cu2 O7 C7 -80.2(4) . .
N4 Cu2 O7 C7 -174.2(4) 2_664 .
Cu1 Cu2 O7 C7 1.2(4) . .
O4 Cu1 O8 C7 84.3(5) . .
O6 Cu1 O8 C7 -89.2(5) . .
O2 Cu1 O8 C7 -6.2(9) . .
N1 Cu1 O8 C7 176.4(5) . .
Cu2 Cu1 O8 C7 -2.3(5) . .
Cu2 O1 C1 O2 -1.8(9) . .
Cu2 O1 C1 C2 178.2(4) . .
Cu1 O2 C1 O1 1.0(9) . .
Cu1 O2 C1 C2 -179.0(4) . .
Cu2 O3 C3 O4 1.6(7) . .
Cu2 O3 C3 C4 -176.4(4) . .
Cu1 O4 C3 O3 1.4(7) . .
Cu1 O4 C3 C4 179.4(4) . .
Cu1 O6 C5 O5 -5.7(8) . .
Cu1 O6 C5 C6 173.3(4) . .
Cu2 O5 C5 O6 5.8(8) . .
Cu2 O5 C5 C6 -173.2(4) . .
Cu1 O8 C7 O7 4.2(9) . .
Cu1 O8 C7 C8 -175.2(5) . .
Cu2 O7 C7 O8 -3.5(8) . .
Cu2 O7 C7 C8 176.0(5) . .
C12 N1 C9 C10 -2.2(8) . .
Cu1 N1 C9 C10 175.2(4) . .
C11 N2 C10 O10 -179.4(5) . .
C11 N2 C10 C9 -0.5(7) . .
C23 O10 C10 N2 -1.7(8) . .
C23 O10 C10 C9 179.3(5) . .
N1 C9 C10 N2 2.3(8) . .
N1 C9 C10 O10 -178.8(5) . .
C10 N2 C11 O9 176.2(4) . .
C10 N2 C11 C12 -1.2(7) . .
C17 O9 C11 N2 9.7(7) . .
C17 O9 C11 C12 -172.8(4) . .
C9 N1 C12 C11 0.7(7) . .
Cu1 N1 C12 C11 -176.9(3) . .
N2 C11 C12 N1 1.1(7) . .
O9 C11 C12 N1 -176.3(4) . .
C16 N3 C13 O12 -178.9(5) . .
C16 N3 C13 C14 0.9(7) . .
C27 O12 C13 N3 -10.5(8) . .
C27 O12 C13 C14 169.7(5) . .
C15 N4 C14 C13 -1.7(7) . .
Cu2 N4 C14 C13 167.8(4) 2_665 .
N3 C13 C14 N4 0.8(8) . .
O12 C13 C14 N4 -179.4(5) . .
C14 N4 C15 C16 1.1(7) . .
Cu2 N4 C15 C16 -167.5(4) 2_665 .
C13 N3 C16 O11 178.5(5) . .
C13 N3 C16 C15 -1.6(7) . .
C21 O11 C16 N3 15.8(7) . .
C21 O11 C16 C15 -164.1(5) . .
N4 C15 C16 N3 0.7(8) . .
N4 C15 C16 O11 -179.4(5) . .
C11 O9 C17 C22 71.3(6) . .
C11 O9 C17 C18 -113.0(5) . .
C22 C17 C18 C19 2.5(8) . .
O9 C17 C18 C19 -173.3(5) . .
C17 C18 C19 C20 -0.2(8) . .
C18 C19 C20 C21 -0.9(8) . .
C19 C20 C21 C22 -0.1(8) . .
C19 C20 C21 O11 175.0(5) . .
C16 O11 C21 C22 -88.1(6) . .
C16 O11 C21 C20 96.7(6) . .
C20 C21 C22 C17 2.2(8) . .
O11 C21 C22 C17 -172.8(4) . .
C18 C17 C22 C21 -3.4(8) . .
O9 C17 C22 C21 172.2(4) . .
C10 O10 C23 C24 114.2(6) . .
C10 O10 C23 C28 -74.9(7) . .
C28 C23 C24 C25 0.7(9) . .
O10 C23 C24 C25 171.4(5) . .
C23 C24 C25 C26 -1.1(10) . .
C24 C25 C26 C27 0.4(10) . .
C25 C26 C27 C28 0.8(10) . .
C25 C26 C27 O12 -172.6(5) . .
C13 O12 C27 C26 -109.3(6) . .
C13 O12 C27 C28 77.1(7) . .
C26 C27 C28 C23 -1.2(9) . .
O12 C27 C28 C23 172.1(5) . .
C24 C23 C28 C27 0.4(8) . .
O10 C23 C28 C27 -170.1(5) . .
